data_4128446
loop_
_publ_author_name
'Paeth, Matthew'
'Tyndall, Sam B.'
'Chen, Liang-Yu'
'Hong, Jia-Cheng'
'Carson, William P.'
'Liu, Xingwu'
'Sun, Xiaodong'
'Liu, Jinjia'
'Yang, Kundi'
'Hale, Elizabeth M.'
'Tierney, David L.'
'Liu, Bin'
'Cao, Zhi'
'Cheng, Mu-Jeng'
'Goddard, 3rd, William A'
'Liu, Wei'

_publ_section_title
;
 Csp<sup>3</sup>-Csp<sup>3</sup> Bond-Forming Reductive Elimination from
 Well-Defined Copper(III) Complexes.
;
_journal_issue 7
_journal_name_full 'Journal of the American Chemical Society'
_journal_page_first 3153
_journal_page_last 3159
_journal_paper_doi 10.1021/jacs.8b12632
_journal_volume 141
_journal_year 2019
_chemical_formula_sum 'C23 H42 Cu F9 N2'
_chemical_formula_weight 581.13
_space_group_IT_number 15
_space_group_name_Hall '-C 2yc'
_space_group_name_H-M_alt 'C 1 2/c 1'
_symmetry_cell_setting monoclinic
_symmetry_space_group_name_H-M 'C 1 2/c 1'
_atom_sites_solution_hydrogens geom
_atom_sites_solution_primary direct
_atom_sites_solution_secondary difmap
_audit_creation_method SHELXL-97
_cell_angle_alpha 90.00
_cell_angle_beta 104.183(4)
_cell_angle_gamma 90.00
_cell_formula_units_Z 8
_cell_length_a 28.670(2)
_cell_length_b 12.0733(8)
_cell_length_c 16.8245(12)
_cell_measurement_reflns_used 9958
_cell_measurement_temperature 100(2)
_cell_measurement_theta_max 52.693
_cell_measurement_theta_min 4.630
_cell_volume 5646.1(7)
_computing_structure_refinement 'SHELXL-97 (Sheldrick, 1997)'
_computing_structure_solution 'SHELXS-97 (Sheldrick, 1990)'
_diffrn_ambient_temperature 100(2)
_diffrn_measured_fraction_theta_full 0.998
_diffrn_measured_fraction_theta_max 0.998
_diffrn_measurement_device_type 'Bruker D8 QUEST'
_diffrn_radiation_monochromator graphite
_diffrn_radiation_source 'fine-focus sealed tube'
_diffrn_radiation_type MoK\a
_diffrn_radiation_wavelength 0.71073
_diffrn_reflns_av_R_equivalents 0.1212
_diffrn_reflns_av_sigmaI/netI 0.0460
_diffrn_reflns_limit_h_max 35
_diffrn_reflns_limit_h_min -35
_diffrn_reflns_limit_k_max 15
_diffrn_reflns_limit_k_min -15
_diffrn_reflns_limit_l_max 21
_diffrn_reflns_limit_l_min -21
_diffrn_reflns_number 80775
_diffrn_reflns_theta_full 26.46
_diffrn_reflns_theta_max 26.46
_diffrn_reflns_theta_min 2.12
_exptl_absorpt_coefficient_mu 0.846
_exptl_crystal_density_diffrn 1.367
_exptl_crystal_density_method 'not measured'
_exptl_crystal_description block
_exptl_crystal_F_000 2432
_refine_diff_density_max 0.525
_refine_diff_density_min -0.463
_refine_diff_density_rms 0.072
_refine_ls_extinction_method none
_refine_ls_goodness_of_fit_ref 1.066
_refine_ls_hydrogen_treatment mixed
_refine_ls_matrix_type full
_refine_ls_number_parameters 316
_refine_ls_number_reflns 5803
_refine_ls_number_restraints 0
_refine_ls_restrained_S_all 1.066
_refine_ls_R_factor_all 0.0671
_refine_ls_R_factor_gt 0.0456
_refine_ls_shift/su_max 0.001
_refine_ls_shift/su_mean 0.000
_refine_ls_structure_factor_coef Fsqd
_refine_ls_weighting_details 'calc w=1/[\s^2^(Fo^2^)+(0.0448P)^2^+12.1923P] where P=(Fo^2^+2Fc^2^)/3'
_refine_ls_weighting_scheme calc
_refine_ls_wR_factor_gt 0.1027
_refine_ls_wR_factor_ref 0.1122
_reflns_number_gt 4525
_reflns_number_total 5803
_reflns_threshold_expression >2sigma(I)
_cod_data_source_file ja8b12632_si_005.cif
_cod_data_source_block 4
_cod_original_sg_symbol_H-M 'C 2/c'
_cod_database_code 4128446

loop_
_symmetry_equiv_pos_as_xyz
'x, y, z'
'-x, y, -z+1/2'
'x+1/2, y+1/2, z'
'-x+1/2, y+1/2, -z+1/2'
'-x, -y, -z'
'x, -y, z-1/2'
'-x+1/2, -y+1/2, -z'
'x+1/2, -y+1/2, z-1/2'

loop_
_atom_site_label
_atom_site_type_symbol
_atom_site_fract_x
_atom_site_fract_y
_atom_site_fract_z
_atom_site_U_iso_or_equiv
_atom_site_adp_type
_atom_site_occupancy
_atom_site_symmetry_multiplicity
_atom_site_calc_flag
_atom_site_refinement_flags
Cu1 Cu 0.391257(12) 0.73447(3) 0.86180(2) 0.02124(11) Uani 1 1 d .
F8 F 0.40755(7) 0.95925(15) 0.83833(12) 0.0412(5) Uani 1 1 d .
F2 F 0.33602(7) 0.54949(15) 0.87531(11) 0.0389(5) Uani 1 1 d .
F6 F 0.34301(7) 0.89454(15) 0.93568(11) 0.0407(5) Uani 1 1 d .
F5 F 0.31519(7) 0.88880(18) 0.80522(11) 0.0473(5) Uani 1 1 d .
F7 F 0.39529(8) 0.86210(17) 0.72745(11) 0.0510(5) Uani 1 1 d .
F3 F 0.35748(9) 0.63825(17) 0.98756(11) 0.0585(7) Uani 1 1 d .
F4 F 0.29542(7) 0.76445(17) 0.87972(18) 0.0658(7) Uani 1 1 d .
F9 F 0.46401(7) 0.86242(18) 0.81614(16) 0.0597(6) Uani 1 1 d .
N2 N 0.14642(8) 0.71799(18) 0.80020(13) 0.0193(5) Uani 1 1 d .
F1 F 0.40629(8) 0.5299(2) 0.94967(19) 0.0833(10) Uani 1 1 d .
C20 C 0.14112(10) 0.8426(2) 0.80999(17) 0.0211(6) Uani 1 1 d .
H20A H 0.1133 0.8683 0.7666 0.025 Uiso 1 1 calc R
H20B H 0.1335 0.8563 0.8634 0.025 Uiso 1 1 calc R
C12 C 0.18564(9) 0.6759(2) 0.87210(16) 0.0211(6) Uani 1 1 d .
H12A H 0.2165 0.7108 0.8695 0.025 Uiso 1 1 calc R
H12B H 0.1780 0.7006 0.9236 0.025 Uiso 1 1 calc R
C8 C 0.16091(10) 0.6914(2) 0.72158(16) 0.0221(6) Uani 1 1 d .
H8A H 0.1624 0.6098 0.7166 0.026 Uiso 1 1 calc R
H8B H 0.1938 0.7202 0.7266 0.026 Uiso 1 1 calc R
C16 C 0.09838(9) 0.6638(2) 0.79828(16) 0.0214(6) Uani 1 1 d .
H16A H 0.0735 0.6986 0.7540 0.026 Uiso 1 1 calc R
H16B H 0.1003 0.5847 0.7839 0.026 Uiso 1 1 calc R
C22 C 0.17608(11) 1.0323(2) 0.82674(19) 0.0297(7) Uani 1 1 d .
H22A H 0.1462 1.0595 0.7889 0.036 Uiso 1 1 calc R
H22B H 0.1716 1.0361 0.8832 0.036 Uiso 1 1 calc R
C9 C 0.12870(11) 0.7363(2) 0.64279(16) 0.0266(6) Uani 1 1 d .
H9A H 0.1293 0.8183 0.6438 0.032 Uiso 1 1 calc R
H9B H 0.0952 0.7119 0.6378 0.032 Uiso 1 1 calc R
C18 C 0.03529(10) 0.6076(3) 0.86966(19) 0.0307(7) Uani 1 1 d .
H18A H 0.0105 0.6371 0.8228 0.037 Uiso 1 1 calc R
H18B H 0.0403 0.5285 0.8588 0.037 Uiso 1 1 calc R
C17 C 0.08202(10) 0.6706(2) 0.87705(17) 0.0270(6) Uani 1 1 d .
H17A H 0.0773 0.7492 0.8900 0.032 Uiso 1 1 calc R
H17B H 0.1072 0.6391 0.9226 0.032 Uiso 1 1 calc R
C2 C 0.33468(11) 0.8226(3) 0.87130(19) 0.0295(7) Uani 1 1 d .
C21 C 0.18445(10) 0.9124(2) 0.80601(18) 0.0256(6) Uani 1 1 d .
H21A H 0.1900 0.9083 0.7503 0.031 Uiso 1 1 calc R
H21B H 0.2134 0.8835 0.8453 0.031 Uiso 1 1 calc R
C14 C 0.23418(10) 0.5190(2) 0.94774(17) 0.0251(6) Uani 1 1 d .
H14A H 0.2628 0.5638 0.9459 0.030 Uiso 1 1 calc R
H14B H 0.2254 0.5360 0.9998 0.030 Uiso 1 1 calc R
C7 C 0.50075(11) 0.4424(3) 0.8567(2) 0.0345(7) Uani 1 1 d .
C15 C 0.24662(11) 0.3974(2) 0.94609(19) 0.0318(7) Uani 1 1 d .
H15A H 0.2734 0.3802 0.9930 0.048 Uiso 1 1 calc R
H15B H 0.2559 0.3806 0.8951 0.048 Uiso 1 1 calc R
H15C H 0.2186 0.3527 0.9491 0.048 Uiso 1 1 calc R
N1 N 0.48163(11) 0.3602(3) 0.8415(2) 0.0541(9) Uani 1 1 d .
C10 C 0.14608(11) 0.6946(3) 0.56963(17) 0.0285(6) Uani 1 1 d .
H10A H 0.1799 0.7178 0.5759 0.034 Uiso 1 1 calc R
H10B H 0.1452 0.6126 0.5691 0.034 Uiso 1 1 calc R
C6 C 0.52281(11) 0.5517(3) 0.8749(2) 0.0339(7) Uani 1 1 d .
H6A H 0.5329 0.5794 0.8263 0.041 Uiso 1 1 calc R
H6B H 0.5519 0.5452 0.9207 0.041 Uiso 1 1 calc R
C3 C 0.41616(11) 0.8576(3) 0.8097(2) 0.0359(7) Uani 1 1 d .
C13 C 0.19249(11) 0.5514(2) 0.87585(18) 0.0281(7) Uani 1 1 d .
H13A H 0.1991 0.5250 0.8240 0.034 Uiso 1 1 calc R
H13B H 0.1626 0.5153 0.8821 0.034 Uiso 1 1 calc R
C4 C 0.44095(10) 0.6420(3) 0.83383(18) 0.0302(7) Uani 1 1 d .
H4A H 0.4280 0.5660 0.8224 0.036 Uiso 1 1 calc R
H4B H 0.4476 0.6708 0.7827 0.036 Uiso 1 1 calc R
C1 C 0.37253(11) 0.6098(3) 0.92028(19) 0.0318(7) Uani 1 1 d .
C5 C 0.48785(10) 0.6353(3) 0.89826(19) 0.0305(7) Uani 1 1 d .
H5A H 0.4813 0.6131 0.9512 0.037 Uiso 1 1 calc R
H5B H 0.5031 0.7094 0.9056 0.037 Uiso 1 1 calc R
C23 C 0.21769(12) 1.1068(3) 0.8203(2) 0.0394(8) Uani 1 1 d .
H23A H 0.2109 1.1830 0.8342 0.059 Uiso 1 1 calc R
H23B H 0.2218 1.1046 0.7642 0.059 Uiso 1 1 calc R
H23C H 0.2473 1.0810 0.8584 0.059 Uiso 1 1 calc R
C19 C 0.01778(13) 0.6179(3) 0.9470(2) 0.0442(9) Uani 1 1 d .
H19A H -0.0124 0.5767 0.9406 0.066 Uiso 1 1 calc R
H19B H 0.0123 0.6961 0.9574 0.066 Uiso 1 1 calc R
H19C H 0.0420 0.5875 0.9934 0.066 Uiso 1 1 calc R
C11 C 0.11590(13) 0.7377(3) 0.4886(2) 0.0461(9) Uani 1 1 d .
H11A H 0.1285 0.7084 0.4436 0.069 Uiso 1 1 calc R
H11B H 0.1173 0.8188 0.4882 0.069 Uiso 1 1 calc R
H11C H 0.0825 0.7137 0.4815 0.069 Uiso 1 1 calc R

loop_
_atom_site_aniso_label
_atom_site_aniso_U_11
_atom_site_aniso_U_22
_atom_site_aniso_U_33
_atom_site_aniso_U_23
_atom_site_aniso_U_13
_atom_site_aniso_U_12
Cu1 0.02288(18) 0.01967(18) 0.02058(17) 0.00209(14) 0.00420(12) 0.00119(14)
F8 0.0542(12) 0.0244(10) 0.0450(11) 0.0090(8) 0.0124(9) -0.0023(9)
F2 0.0493(11) 0.0334(10) 0.0334(10) -0.0100(8) 0.0090(8) -0.0184(9)
F6 0.0541(12) 0.0339(10) 0.0344(10) -0.0043(8) 0.0113(9) 0.0122(9)
F5 0.0379(11) 0.0641(14) 0.0358(11) 0.0065(10) 0.0011(8) 0.0237(10)
F7 0.0798(15) 0.0472(13) 0.0293(10) 0.0109(9) 0.0196(10) 0.0037(11)
F3 0.1048(18) 0.0505(13) 0.0246(10) -0.0116(9) 0.0245(11) -0.0447(13)
F4 0.0310(11) 0.0388(12) 0.139(2) -0.0019(13) 0.0415(13) -0.0009(9)
F9 0.0398(12) 0.0495(13) 0.0975(18) 0.0260(12) 0.0316(12) -0.0004(10)
N2 0.0198(11) 0.0168(12) 0.0195(11) -0.0008(9) 0.0014(9) 0.0007(9)
F1 0.0437(13) 0.0747(18) 0.130(2) 0.0797(17) 0.0175(14) 0.0131(12)
C20 0.0246(14) 0.0139(13) 0.0223(14) -0.0017(10) 0.0008(11) 0.0010(11)
C12 0.0183(13) 0.0190(14) 0.0233(14) -0.0005(11) 0.0001(11) -0.0006(11)
C8 0.0215(14) 0.0199(14) 0.0245(14) -0.0020(11) 0.0050(11) 0.0005(11)
C16 0.0197(14) 0.0175(14) 0.0241(14) -0.0034(11) 0.0000(11) -0.0014(11)
C22 0.0347(17) 0.0191(15) 0.0302(16) -0.0013(12) -0.0018(13) -0.0041(12)
C9 0.0286(15) 0.0270(15) 0.0225(14) -0.0004(12) 0.0028(11) 0.0051(12)
C18 0.0265(16) 0.0284(16) 0.0353(17) 0.0001(13) 0.0037(13) -0.0057(13)
C17 0.0245(15) 0.0290(17) 0.0252(15) -0.0013(12) 0.0014(12) -0.0059(12)
C2 0.0278(16) 0.0273(17) 0.0336(17) 0.0000(13) 0.0081(13) 0.0009(13)
C21 0.0253(15) 0.0192(14) 0.0294(15) 0.0010(12) 0.0014(12) -0.0019(11)
C14 0.0237(14) 0.0246(15) 0.0249(14) 0.0003(12) 0.0018(11) 0.0045(12)
C7 0.0280(17) 0.036(2) 0.0391(18) 0.0014(15) 0.0066(14) 0.0114(14)
C15 0.0357(17) 0.0241(16) 0.0325(16) 0.0037(13) 0.0026(13) 0.0069(13)
N1 0.0446(19) 0.0375(19) 0.077(2) -0.0074(17) 0.0090(17) 0.0075(15)
C10 0.0290(16) 0.0298(16) 0.0265(15) 0.0021(12) 0.0064(12) 0.0021(13)
C6 0.0242(15) 0.0386(19) 0.0381(18) 0.0071(14) 0.0060(13) 0.0052(13)
C3 0.0322(17) 0.040(2) 0.0370(18) 0.0106(15) 0.0105(14) 0.0070(14)
C13 0.0298(16) 0.0196(15) 0.0297(16) 0.0007(12) -0.0025(12) 0.0009(12)
C4 0.0271(16) 0.0300(17) 0.0305(16) -0.0039(13) 0.0016(13) 0.0056(13)
C1 0.0308(16) 0.0330(17) 0.0279(16) 0.0049(13) 0.0001(13) -0.0044(13)
C5 0.0255(15) 0.0301(17) 0.0330(16) -0.0028(13) 0.0013(13) -0.0001(13)
C23 0.048(2) 0.0262(17) 0.0375(18) 0.0001(14) -0.0025(15) -0.0128(15)
C19 0.041(2) 0.056(2) 0.0376(19) 0.0070(17) 0.0116(15) -0.0131(17)
C11 0.048(2) 0.064(3) 0.0250(16) 0.0036(16) 0.0063(15) 0.0166(18)

loop_
_atom_type_symbol
_atom_type_description
_atom_type_scat_dispersion_real
_atom_type_scat_dispersion_imag
_atom_type_scat_source
C C 0.0033 0.0016 'International Tables Vol C Tables 4.2.6.8 and 6.1.1.4'
H H 0.0000 0.0000 'International Tables Vol C Tables 4.2.6.8 and 6.1.1.4'
Cu Cu 0.3201 1.2651 'International Tables Vol C Tables 4.2.6.8 and 6.1.1.4'
F F 0.0171 0.0103 'International Tables Vol C Tables 4.2.6.8 and 6.1.1.4'
N N 0.0061 0.0033 'International Tables Vol C Tables 4.2.6.8 and 6.1.1.4'

loop_
_geom_angle_atom_site_label_1
_geom_angle_atom_site_label_2
_geom_angle_atom_site_label_3
_geom_angle
C1 Cu1 C3 174.59(13)
C1 Cu1 C4 89.28(14)
C3 Cu1 C4 87.63(14)
C1 Cu1 C2 92.41(13)
C3 Cu1 C2 91.37(13)
C4 Cu1 C2 170.43(12)
C8 N2 C16 109.36(19)
C8 N2 C12 108.4(2)
C16 N2 C12 111.2(2)
C8 N2 C20 111.1(2)
C16 N2 C20 108.3(2)
C12 N2 C20 108.49(19)
C21 C20 N2 116.1(2)
C21 C20 H20A 108.3
N2 C20 H20A 108.3
C21 C20 H20B 108.3
N2 C20 H20B 108.3
H20A C20 H20B 107.4
C13 C12 N2 115.3(2)
C13 C12 H12A 108.5
N2 C12 H12A 108.5
C13 C12 H12B 108.5
N2 C12 H12B 108.5
H12A C12 H12B 107.5
N2 C8 C9 116.6(2)
N2 C8 H8A 108.1
C9 C8 H8A 108.1
N2 C8 H8B 108.1
C9 C8 H8B 108.1
H8A C8 H8B 107.3
C17 C16 N2 115.6(2)
C17 C16 H16A 108.4
N2 C16 H16A 108.4
C17 C16 H16B 108.4
N2 C16 H16B 108.4
H16A C16 H16B 107.4
C23 C22 C21 112.1(3)
C23 C22 H22A 109.2
C21 C22 H22A 109.2
C23 C22 H22B 109.2
C21 C22 H22B 109.2
H22A C22 H22B 107.9
C8 C9 C10 109.8(2)
C8 C9 H9A 109.7
C10 C9 H9A 109.7
C8 C9 H9B 109.7
C10 C9 H9B 109.7
H9A C9 H9B 108.2
C19 C18 C17 111.2(3)
C19 C18 H18A 109.4
C17 C18 H18A 109.4
C19 C18 H18B 109.4
C17 C18 H18B 109.4
H18A C18 H18B 108.0
C16 C17 C18 111.0(2)
C16 C17 H17A 109.4
C18 C17 H17A 109.4
C16 C17 H17B 109.4
C18 C17 H17B 109.4
H17A C17 H17B 108.0
F6 C2 F4 103.5(2)
F6 C2 F5 103.3(2)
F4 C2 F5 101.6(2)
F6 C2 Cu1 114.8(2)
F4 C2 Cu1 116.4(2)
F5 C2 Cu1 115.3(2)
C20 C21 C22 110.0(2)
C20 C21 H21A 109.7
C22 C21 H21A 109.7
C20 C21 H21B 109.7
C22 C21 H21B 109.7
H21A C21 H21B 108.2
C15 C14 C13 112.1(2)
C15 C14 H14A 109.2
C13 C14 H14A 109.2
C15 C14 H14B 109.2
C13 C14 H14B 109.2
H14A C14 H14B 107.9
N1 C7 C6 176.8(3)
C14 C15 H15A 109.5
C14 C15 H15B 109.5
H15A C15 H15B 109.5
C14 C15 H15C 109.5
H15A C15 H15C 109.5
H15B C15 H15C 109.5
C11 C10 C9 112.7(3)
C11 C10 H10A 109.1
C9 C10 H10A 109.1
C11 C10 H10B 109.1
C9 C10 H10B 109.1
H10A C10 H10B 107.8
C7 C6 C5 111.7(3)
C7 C6 H6A 109.3
C5 C6 H6A 109.3
C7 C6 H6B 109.3
C5 C6 H6B 109.3
H6A C6 H6B 107.9
F9 C3 F8 101.6(3)
F9 C3 F7 105.3(3)
F8 C3 F7 104.5(2)
F9 C3 Cu1 118.2(2)
F8 C3 Cu1 114.2(2)
F7 C3 Cu1 111.6(2)
C12 C13 C14 110.8(2)
C12 C13 H13A 109.5
C14 C13 H13A 109.5
C12 C13 H13B 109.5
C14 C13 H13B 109.5
H13A C13 H13B 108.1
C5 C4 Cu1 115.5(2)
C5 C4 H4A 108.4
Cu1 C4 H4A 108.4
C5 C4 H4B 108.4
Cu1 C4 H4B 108.4
H4A C4 H4B 107.5
F2 C1 F3 104.2(2)
F2 C1 F1 101.9(3)
F3 C1 F1 102.7(3)
F2 C1 Cu1 114.0(2)
F3 C1 Cu1 114.3(2)
F1 C1 Cu1 118.0(2)
C4 C5 C6 111.9(2)
C4 C5 H5A 109.2
C6 C5 H5A 109.2
C4 C5 H5B 109.2
C6 C5 H5B 109.2
H5A C5 H5B 107.9
C22 C23 H23A 109.5
C22 C23 H23B 109.5
H23A C23 H23B 109.5
C22 C23 H23C 109.5
H23A C23 H23C 109.5
H23B C23 H23C 109.5
C18 C19 H19A 109.5
C18 C19 H19B 109.5
H19A C19 H19B 109.5
C18 C19 H19C 109.5
H19A C19 H19C 109.5
H19B C19 H19C 109.5
C10 C11 H11A 109.5
C10 C11 H11B 109.5
H11A C11 H11B 109.5
C10 C11 H11C 109.5
H11A C11 H11C 109.5
H11B C11 H11C 109.5

loop_
_geom_bond_atom_site_label_1
_geom_bond_atom_site_label_2
_geom_bond_distance
Cu1 C1 1.945(3)
Cu1 C3 1.949(3)
Cu1 C4 1.956(3)
Cu1 C2 1.979(3)
F8 C3 1.363(4)
F2 C1 1.345(3)
F6 C2 1.363(3)
F5 C2 1.372(4)
F7 C3 1.367(4)
F3 C1 1.351(4)
F4 C2 1.363(4)
F9 C3 1.351(4)
N2 C8 1.515(3)
N2 C16 1.518(3)
N2 C12 1.523(3)
N2 C20 1.525(3)
F1 C1 1.370(4)
C20 C21 1.517(4)
C20 H20A 0.9900
C20 H20B 0.9900
C12 C13 1.515(4)
C12 H12A 0.9900
C12 H12B 0.9900
C8 C9 1.518(4)
C8 H8A 0.9900
C8 H8B 0.9900
C16 C17 1.513(4)
C16 H16A 0.9900
C16 H16B 0.9900
C22 C23 1.519(4)
C22 C21 1.521(4)
C22 H22A 0.9900
C22 H22B 0.9900
C9 C10 1.522(4)
C9 H9A 0.9900
C9 H9B 0.9900
C18 C19 1.511(4)
C18 C17 1.519(4)
C18 H18A 0.9900
C18 H18B 0.9900
C17 H17A 0.9900
C17 H17B 0.9900
C21 H21A 0.9900
C21 H21B 0.9900
C14 C15 1.513(4)
C14 C13 1.528(4)
C14 H14A 0.9900
C14 H14B 0.9900
C7 N1 1.132(4)
C7 C6 1.463(5)
C15 H15A 0.9800
C15 H15B 0.9800
C15 H15C 0.9800
C10 C11 1.517(4)
C10 H10A 0.9900
C10 H10B 0.9900
C6 C5 1.540(4)
C6 H6A 0.9900
C6 H6B 0.9900
C13 H13A 0.9900
C13 H13B 0.9900
C4 C5 1.508(4)
C4 H4A 0.9900
C4 H4B 0.9900
C5 H5A 0.9900
C5 H5B 0.9900
C23 H23A 0.9800
C23 H23B 0.9800
C23 H23C 0.9800
C19 H19A 0.9800
C19 H19B 0.9800
C19 H19C 0.9800
C11 H11A 0.9800
C11 H11B 0.9800
C11 H11C 0.9800
